data_7247573
loop_
_publ_author_name
'Zhou, Hai-Jie'
'Yao, Yi-Ping'
'Zhang, Tonghui'
'Chen, Biao'
'Wang, Xu'
'Zhao, Hang'
'Zeng, Jie'
'Chen, Jian-Ai'
'Xiao, Xiao'
'Chen, Fen-Er'

_publ_section_title
;
 New conformationally flexible and recyclable aryl iodine catalysts from
 an inexpensive chiral source for asymmetric oxidations
;
_journal_issue 24
_journal_name_full 'Green Chemistry'
_journal_page_first 10447
_journal_page_last 10457
_journal_paper_doi 10.1039/D3GC02429F
_journal_volume 25
_journal_year 2023
_chemical_absolute_configuration ad
_chemical_formula_moiety 'C76 H81 I N4 O10 Si2'
_chemical_formula_sum 'C76 H81 I N4 O10 Si2'
_chemical_formula_weight 1393.52
_space_group_crystal_system orthorhombic
_space_group_IT_number 18
_space_group_name_Hall 'P 2 2ab'
_space_group_name_H-M_alt 'P 21 21 2'
_atom_sites_solution_hydrogens geom
_atom_sites_solution_primary dual
_audit_creation_date 2023-01-04
_audit_creation_method
;
Olex2 1.5
(compiled 2022.04.07 svn.rca3783a0 for OlexSys, GUI svn.r6498)
;
_audit_update_record
;
2023-01-14 deposited with the CCDC.	2023-10-17 downloaded from the CCDC.
;
_cell_angle_alpha 90
_cell_angle_beta 90
_cell_angle_gamma 90
_cell_formula_units_Z 2
_cell_length_a 13.3936(3)
_cell_length_b 27.4740(6)
_cell_length_c 9.5840(2)
_cell_measurement_reflns_used 9985
_cell_measurement_temperature 170.00
_cell_measurement_theta_max 27.46
_cell_measurement_theta_min 2.59
_cell_volume 3526.68(13)
_computing_cell_refinement 'SAINT V8.40B (Bruker Nano, Inc., 2019)'
_computing_data_collection 'Bruker Instrument Service vV6.2.14'
_computing_data_reduction 'SAINT V8.40B (Bruker Nano, Inc., 2019)'
_computing_molecular_graphics 'Olex2 1.5 (Dolomanov et al., 2009)'
_computing_publication_material 'Olex2 1.5 (Dolomanov et al., 2009)'
_computing_structure_refinement 'SHELXL 2019/2 (Sheldrick, 2015)'
_computing_structure_solution 'SHELXT 2018/2 (Sheldrick, 2018)'
_diffrn_ambient_temperature 170.00
_diffrn_measured_fraction_theta_full 0.999
_diffrn_measured_fraction_theta_max 0.999
_diffrn_measurement_device_type 'zju Bruker D8 VENTURE'
_diffrn_measurement_method '\w and \f scans'
_diffrn_radiation_type MoK\a
_diffrn_radiation_wavelength 0.71073
_diffrn_reflns_av_R_equivalents 0.0361
_diffrn_reflns_av_unetI/netI 0.0251
_diffrn_reflns_Laue_measured_fraction_full 0.999
_diffrn_reflns_Laue_measured_fraction_max 0.999
_diffrn_reflns_limit_h_max 17
_diffrn_reflns_limit_h_min -17
_diffrn_reflns_limit_k_max 35
_diffrn_reflns_limit_k_min -35
_diffrn_reflns_limit_l_max 12
_diffrn_reflns_limit_l_min -12
_diffrn_reflns_number 54725
_diffrn_reflns_point_group_measured_fraction_full 0.999
_diffrn_reflns_point_group_measured_fraction_max 0.999
_diffrn_reflns_theta_full 25.242
_diffrn_reflns_theta_max 27.495
_diffrn_reflns_theta_min 2.124
_diffrn_standards_number 0
_exptl_absorpt_coefficient_mu 0.549
_exptl_absorpt_correction_T_max 0.7456
_exptl_absorpt_correction_T_min 0.6787
_exptl_absorpt_correction_type multi-scan
_exptl_absorpt_process_details
;
SADABS-2016/2 (Bruker,2016/2) was used for absorption correction.
wR2(int) was 0.0868 before and 0.0619 after correction.
The Ratio of minimum to maximum transmission is 0.9103.
The \l/2 correction factor is Not present.
;
_exptl_crystal_colour colourless
_exptl_crystal_colour_primary colourless
_exptl_crystal_density_diffrn 1.312
_exptl_crystal_description block
_exptl_crystal_F_000 1452
_exptl_crystal_size_max 0.48
_exptl_crystal_size_mid 0.32
_exptl_crystal_size_min 0.3
_refine_diff_density_max 0.434
_refine_diff_density_min -0.268
_refine_diff_density_rms 0.036
_refine_ls_abs_structure_details
;
 Flack x determined using 3146 quotients [(I+)-(I-)]/[(I+)+(I-)]
 (Parsons, Flack and Wagner, Acta Cryst. B69 (2013) 249-259).
;
_refine_ls_abs_structure_Flack -0.014(4)
_refine_ls_extinction_method none
_refine_ls_goodness_of_fit_ref 1.046
_refine_ls_hydrogen_treatment constr
_refine_ls_matrix_type full
_refine_ls_number_parameters 470
_refine_ls_number_reflns 8123
_refine_ls_number_restraints 111
_refine_ls_restrained_S_all 1.047
_refine_ls_R_factor_all 0.0285
_refine_ls_R_factor_gt 0.0245
_refine_ls_shift/su_max 0.001
_refine_ls_shift/su_mean 0.000
_refine_ls_structure_factor_coef Fsqd
_refine_ls_weighting_details 'w=1/[\s^2^(Fo^2^)+(0.0255P)^2^+0.5841P] where P=(Fo^2^+2Fc^2^)/3'
_refine_ls_weighting_scheme calc
_refine_ls_wR_factor_gt 0.0560
_refine_ls_wR_factor_ref 0.0584
_reflns_Friedel_coverage 0.784
_reflns_Friedel_fraction_full 0.999
_reflns_Friedel_fraction_max 0.998
_reflns_number_gt 7539
_reflns_number_total 8123
_reflns_threshold_expression 'I > 2\s(I)'
_cod_data_source_file d3gc02429f2.cif
_cod_data_source_block mo_230104_zhj_mes
_cod_depositor_comments 'Adding full bibliography for 7247573--7247574.cif.'
_cod_database_code 7247573
_shelx_shelxl_version_number 2019/2
_shelx_space_group_comment
;
The symmetry employed for this shelxl refinement is uniquely defined
by the following loop, which should always be used as a source of
symmetry information in preference to the above space-group names.
They are only intended as comments.
;
_shelx_estimated_absorpt_t_max 0.853
_shelx_estimated_absorpt_t_min 0.779
_olex2_refinement_description
;
1. Fixed Uiso
 At 1.2 times of:
  All C(H) groups, All C(H,H) groups, All N(H) groups
 At 1.5 times of:
  All C(H,H,H) groups
2. Restrained distances
 Si1-C34 \\sim Si1-C34A
 with sigma of 0.02
 C38-C36 \\sim C38A-C36A
 with sigma of 0.04
 C39-C34 \\sim C39A-C34A
 with sigma of 0.02
 C34-C38 \\sim C34A-C38A
 with sigma of 0.04
 C39-C38 \\sim C39A-C38A
 with sigma of 0.02
 C34-C35 \\sim C34A-C35A
 with sigma of 0.02
 C38-C37 \\sim C38A-C37A
 with sigma of 0.02
 C37-C35 \\sim C37A-C35A
 with sigma of 0.04
 C37-C36 \\sim C37A-C36A
 with sigma of 0.02
 C34-C36 \\sim C34A-C36A
 with sigma of 0.04
 C35-C36 \\sim C35A-C36A
 with sigma of 0.02
 Si1-C39 \\sim Si1-C39A
 with sigma of 0.04
 Si1-C35 \\sim Si1-C35A
 with sigma of 0.04
 C39-C37 \\sim C39A-C37A
 with sigma of 0.04
 C39-C35 \\sim C39A-C35A
 with sigma of 0.04
3. Uiso/Uaniso restraints and constraints
Si1 \\sim C34 \\sim C35 \\sim C36 \\sim C37 \\sim C38 \\sim C39 \\sim C34A
\\sim C39A: within 2A with sigma of 0.02 and sigma for terminal atoms of 0.04
within 2A
4. Others
 Sof(C34A)=Sof(C39A)=Sof(H39A)=Sof(C38A)=Sof(H38A)=Sof(C37A)=Sof(H37A)=
 Sof(C36A)=Sof(H36A)=Sof(C35A)=Sof(H35A)=1-FVAR(1)
 Sof(C34)=Sof(C35)=Sof(H35)=Sof(C36)=Sof(H36)=Sof(C37)=Sof(H37)=Sof(C38)=
 Sof(H38)=Sof(C39)=Sof(H39)=FVAR(1)
5.a Ternary CH refined with riding coordinates:
 C5(H5), C12(H12)
5.b Secondary CH2 refined with riding coordinates:
 C23(H23A,H23B)
5.c Aromatic/amide H refined with riding coordinates:
 N1(H1), C3(H3), C4(H4), C7(H7), C8(H8), C10(H10), C11(H11), C16(H16),
 C18(H18), C29(H29), C30(H30), C31(H31), C32(H32), C33(H33), C35(H35), C36(H36),
  C37(H37), C38(H38), C39(H39), C39A(H39A), C38A(H38A), C37A(H37A), C36A(H36A),
 C35A(H35A)
5.d Fitted hexagon refined as free rotating group:
 C34A(C39A,C38A,C37A,C36A,C35A)
5.e Idealised Me refined as rotating group:
 C20(H20A,H20B,H20C), C21(H21A,H21B,H21C), C22(H22A,H22B,H22C), C25(H25A,H25B,
 H25C), C26(H26A,H26B,H26C), C27(H27A,H27B,H27C)
;
_olex2_submission_special_instructions 'No special instructions were received'

loop_
_space_group_symop_operation_xyz
'x, y, z'
'-x, -y, z'
'-x+1/2, y+1/2, -z'
'x+1/2, -y+1/2, -z'

loop_
_atom_site_label
_atom_site_type_symbol
_atom_site_fract_x
_atom_site_fract_y
_atom_site_fract_z
_atom_site_U_iso_or_equiv
_atom_site_adp_type
_atom_site_occupancy
_atom_site_site_symmetry_order
_atom_site_calc_flag
_atom_site_refinement_flags_posn
_atom_site_refinement_flags_adp
_atom_site_refinement_flags_occupancy
_atom_site_disorder_assembly
_atom_site_disorder_group
I1 I 0.500000 0.500000 1.03429(2) 0.04045(7) Uani 1 2 d S T P . .
Si1 Si 0.83400(6) 0.40827(3) 0.69208(8) 0.04070(17) Uani 1 1 d D U . . .
O1 O 0.51782(13) 0.41505(5) 0.82541(16) 0.0328(4) Uani 1 1 d . . . . .
O2 O 0.61635(18) 0.26165(7) 1.0461(2) 0.0545(5) Uani 1 1 d . . . . .
O3 O 0.76781(13) 0.36623(6) 0.77213(19) 0.0386(4) Uani 1 1 d . . . . .
O4 O 0.2328(2) 0.23889(9) 0.4338(3) 0.0708(7) Uani 1 1 d . . . . .
O5 O 0.1488(2) 0.25083(10) 0.6229(3) 0.0773(8) Uani 1 1 d . . . . .
N1 N 0.62982(15) 0.29394(7) 0.8298(2) 0.0330(4) Uani 1 1 d . . . . .
H1 H 0.636140 0.287190 0.740514 0.040 Uiso 1 1 calc R U . . .
N2 N 0.2226(2) 0.25634(9) 0.5516(3) 0.0544(6) Uani 1 1 d . . . . .
C1 C 0.500000 0.500000 0.8167(3) 0.0295(5) Uani 1 2 d S T P . .
C2 C 0.5094(2) 0.45621(7) 0.7448(2) 0.0301(4) Uani 1 1 d . . . . .
C3 C 0.5085(2) 0.45615(7) 0.5995(2) 0.0370(5) Uani 1 1 d . . . . .
H3 H 0.513678 0.426429 0.549371 0.044 Uiso 1 1 calc R U . . .
C4 C 0.500000 0.500000 0.5291(3) 0.0418(7) Uani 1 2 d S T P . .
H4 H 0.500001 0.499999 0.429969 0.050 Uiso 1 2 calc R U P . .
C5 C 0.54848(18) 0.37014(8) 0.7594(3) 0.0313(5) Uani 1 1 d . . . . .
H5 H 0.592774 0.378006 0.678486 0.038 Uiso 1 1 calc R U . . .
C6 C 0.46067(18) 0.34084(8) 0.7077(3) 0.0328(5) Uani 1 1 d . . . . .
C7 C 0.4668(2) 0.31920(9) 0.5761(3) 0.0405(6) Uani 1 1 d . . . . .
H7 H 0.524885 0.323783 0.520747 0.049 Uiso 1 1 calc R U . . .
C8 C 0.3889(2) 0.29113(9) 0.5258(3) 0.0458(6) Uani 1 1 d . . . . .
H8 H 0.393220 0.276009 0.436814 0.055 Uiso 1 1 calc R U . . .
C9 C 0.3055(2) 0.28562(9) 0.6069(3) 0.0418(6) Uani 1 1 d . . . . .
C10 C 0.2969(2) 0.30591(9) 0.7386(3) 0.0423(6) Uani 1 1 d . . . . .
H10 H 0.238788 0.300821 0.793587 0.051 Uiso 1 1 calc R U . . .
C11 C 0.37554(19) 0.33384(9) 0.7880(3) 0.0379(5) Uani 1 1 d . . . . .
H11 H 0.371142 0.348366 0.877741 0.045 Uiso 1 1 calc R U . . .
C12 C 0.61037(18) 0.34400(8) 0.8715(3) 0.0314(5) Uani 1 1 d . . . . .
H12 H 0.571831 0.343832 0.960855 0.038 Uiso 1 1 calc R U . . .
C13 C 0.63849(19) 0.25749(9) 0.9236(3) 0.0357(5) Uani 1 1 d . . . . .
C14 C 0.6806(2) 0.21123(8) 0.8619(3) 0.0374(5) Uani 1 1 d . . . . .
C15 C 0.6166(2) 0.17612(9) 0.8057(3) 0.0433(6) Uani 1 1 d . . . . .
C16 C 0.6588(3) 0.13518(10) 0.7444(3) 0.0547(8) Uani 1 1 d . . . . .
H16 H 0.616221 0.111115 0.705364 0.066 Uiso 1 1 calc R U . . .
C17 C 0.7610(3) 0.12847(11) 0.7387(4) 0.0597(9) Uani 1 1 d . . . . .
C18 C 0.8227(2) 0.16314(10) 0.7973(4) 0.0538(8) Uani 1 1 d . . . . .
H18 H 0.892917 0.158250 0.796085 0.065 Uiso 1 1 calc R U . . .
C19 C 0.7840(2) 0.20516(10) 0.8580(3) 0.0434(6) Uani 1 1 d . . . . .
C20 C 0.5059(3) 0.18313(10) 0.8082(3) 0.0587(7) Uani 1 1 d . . . . .
H20A H 0.485483 0.194999 0.900294 0.088 Uiso 1 1 calc R U . . .
H20B H 0.472769 0.152028 0.788970 0.088 Uiso 1 1 calc R U . . .
H20C H 0.486791 0.206946 0.736875 0.088 Uiso 1 1 calc R U . . .
C21 C 0.8059(4) 0.08417(14) 0.6666(6) 0.0950(16) Uani 1 1 d . . . . .
H21A H 0.866510 0.074092 0.715995 0.143 Uiso 1 1 calc R U . . .
H21B H 0.822606 0.092474 0.569909 0.143 Uiso 1 1 calc R U . . .
H21C H 0.757419 0.057446 0.667382 0.143 Uiso 1 1 calc R U . . .
C22 C 0.8527(2) 0.24435(12) 0.9126(4) 0.0584(9) Uani 1 1 d . . . . .
H22A H 0.846478 0.273498 0.854291 0.088 Uiso 1 1 calc R U . . .
H22B H 0.921838 0.232674 0.909929 0.088 Uiso 1 1 calc R U . . .
H22C H 0.834461 0.252316 1.008929 0.088 Uiso 1 1 calc R U . . .
C23 C 0.70894(19) 0.37046(9) 0.8950(3) 0.0357(5) Uani 1 1 d . . . . .
H23A H 0.696283 0.405208 0.915909 0.043 Uiso 1 1 calc R U . . .
H23B H 0.744717 0.355921 0.975201 0.043 Uiso 1 1 calc R U . . .
C24 C 0.9650(2) 0.38390(11) 0.6771(4) 0.0602(9) Uani 1 1 d . . . . .
C25 C 1.0050(3) 0.36742(13) 0.8180(5) 0.0812(11) Uani 1 1 d . . . . .
H25A H 1.012395 0.395690 0.879490 0.122 Uiso 1 1 calc R U . . .
H25B H 1.070011 0.351708 0.805311 0.122 Uiso 1 1 calc R U . . .
H25C H 0.958170 0.344231 0.860026 0.122 Uiso 1 1 calc R U . . .
C26 C 1.0338(3) 0.42244(15) 0.6126(6) 0.0912(15) Uani 1 1 d . . . . .
H26A H 1.008996 0.431244 0.519735 0.137 Uiso 1 1 calc R U . . .
H26B H 1.101552 0.409280 0.604513 0.137 Uiso 1 1 calc R U . . .
H26C H 1.034750 0.451410 0.672198 0.137 Uiso 1 1 calc R U . . .
C27 C 0.9615(3) 0.33946(13) 0.5797(5) 0.0820(14) Uani 1 1 d . . . . .
H27A H 0.915326 0.315200 0.617746 0.123 Uiso 1 1 calc R U . . .
H27B H 1.028429 0.325238 0.572237 0.123 Uiso 1 1 calc R U . . .
H27C H 0.938659 0.349631 0.487067 0.123 Uiso 1 1 calc R U . . .
C28 C 0.8203(2) 0.46770(10) 0.7874(3) 0.0482(7) Uani 1 1 d . . . . .
C29 C 0.8703(3) 0.47747(13) 0.9107(4) 0.0618(9) Uani 1 1 d . . . . .
H29 H 0.915737 0.454119 0.946918 0.074 Uiso 1 1 calc R U . . .
C30 C 0.8552(3) 0.52083(15) 0.9824(4) 0.0775(12) Uani 1 1 d . . . . .
H30 H 0.890792 0.526820 1.066437 0.093 Uiso 1 1 calc R U . . .
C31 C 0.7898(3) 0.55488(14) 0.9335(5) 0.0797(14) Uani 1 1 d . . . . .
H31 H 0.779447 0.584309 0.983442 0.096 Uiso 1 1 calc R U . . .
C32 C 0.7396(3) 0.54630(12) 0.8123(5) 0.0743(12) Uani 1 1 d . . . . .
H32 H 0.694579 0.570010 0.776830 0.089 Uiso 1 1 calc R U . . .
C33 C 0.7540(2) 0.50291(13) 0.7404(4) 0.0578(7) Uani 1 1 d . . . . .
H33 H 0.717592 0.497207 0.656948 0.069 Uiso 1 1 calc R U . . .
C34 C 0.7693(7) 0.4119(3) 0.5117(7) 0.0397(16) Uani 0.592(16) 1 d D U P A 1
C35 C 0.7784(6) 0.4512(2) 0.4192(7) 0.0512(19) Uani 0.592(16) 1 d D U P A 1
H35 H 0.817041 0.478538 0.446878 0.061 Uiso 0.592(16) 1 calc R U P A 1
C36 C 0.7334(7) 0.4518(3) 0.2894(7) 0.063(3) Uani 0.592(16) 1 d D U P A 1
H36 H 0.739859 0.479604 0.231085 0.075 Uiso 0.592(16) 1 calc R U P A 1
C37 C 0.6794(7) 0.4123(3) 0.2445(6) 0.057(2) Uani 0.592(16) 1 d D U P A 1
H37 H 0.647977 0.412914 0.155677 0.069 Uiso 0.592(16) 1 calc R U P A 1
C38 C 0.6706(6) 0.3716(3) 0.3285(6) 0.0469(17) Uani 0.592(16) 1 d D U P A 1
H38 H 0.634116 0.343962 0.297467 0.056 Uiso 0.592(16) 1 calc R U P A 1
C39 C 0.7163(7) 0.3716(3) 0.4596(8) 0.0402(14) Uani 0.592(16) 1 d D U P A 1
H39 H 0.711219 0.343263 0.515973 0.048 Uiso 0.592(16) 1 calc R U P A 1
C34A C 0.8005(11) 0.4170(4) 0.5134(7) 0.054(4) Uani 0.408(16) 1 d DG U P A 2
C39A C 0.7400(10) 0.3826(4) 0.4486(11) 0.057(4) Uani 0.408(16) 1 d DG U P A 2
H39A H 0.717427 0.355002 0.499177 0.069 Uiso 0.408(16) 1 calc R U P A 2
C38A C 0.7125(12) 0.3887(5) 0.3098(11) 0.076(4) Uani 0.408(16) 1 d DG . P A 2
H38A H 0.671159 0.365244 0.265576 0.091 Uiso 0.408(16) 1 calc R U P A 2
C37A C 0.7456(18) 0.4291(4) 0.2358(8) 0.116(7) Uani 0.408(16) 1 d DG . P A 2
H37A H 0.726769 0.433290 0.140987 0.139 Uiso 0.408(16) 1 calc R U P A 2
C36A C 0.806(2) 0.4635(3) 0.3006(8) 0.129(8) Uani 0.408(16) 1 d DG . P A 2
H36A H 0.828647 0.491094 0.249997 0.154 Uiso 0.408(16) 1 calc R U P A 2
C35A C 0.8336(15) 0.4574(3) 0.4393(8) 0.092(6) Uani 0.408(16) 1 d DG . P A 2
H35A H 0.874916 0.480853 0.483598 0.111 Uiso 0.408(16) 1 calc R U P A 2

loop_
_atom_site_aniso_label
_atom_site_aniso_U_11
_atom_site_aniso_U_22
_atom_site_aniso_U_33
_atom_site_aniso_U_23
_atom_site_aniso_U_13
_atom_site_aniso_U_12
I1 0.06143(14) 0.02970(10) 0.03023(10) 0.000 0.000 0.00499(12)
Si1 0.0463(4) 0.0293(3) 0.0465(4) -0.0033(3) 0.0095(3) -0.0019(3)
O1 0.0478(11) 0.0180(6) 0.0327(8) -0.0012(6) 0.0021(7) 0.0035(7)
O2 0.0858(15) 0.0384(10) 0.0394(12) 0.0076(10) 0.0120(12) 0.0107(10)
O3 0.0415(9) 0.0337(9) 0.0405(10) -0.0075(8) 0.0047(8) -0.0044(7)
O4 0.0956(18) 0.0589(13) 0.0578(16) -0.0081(12) -0.0237(14) -0.0249(14)
O5 0.0601(15) 0.0809(18) 0.091(2) -0.0170(16) -0.0091(15) -0.0227(13)
N1 0.0437(11) 0.0228(9) 0.0325(11) -0.0010(8) -0.0004(9) 0.0040(8)
N2 0.0621(15) 0.0386(13) 0.0624(18) -0.0015(13) -0.0203(15) -0.0085(11)
C1 0.0335(14) 0.0266(13) 0.0285(13) 0.000 0.000 0.0023(17)
C2 0.0359(12) 0.0208(8) 0.0336(10) 0.0002(7) -0.0019(12) 0.0013(10)
C3 0.0509(14) 0.0251(9) 0.0349(10) -0.0041(8) -0.0004(15) 0.0002(13)
C4 0.0620(19) 0.0343(15) 0.0291(14) 0.000 0.000 0.002(2)
C5 0.0421(12) 0.0190(10) 0.0327(12) -0.0020(9) 0.0036(10) 0.0032(9)
C6 0.0427(12) 0.0204(10) 0.0353(13) 0.0004(9) -0.0026(10) 0.0061(9)
C7 0.0543(15) 0.0304(11) 0.0370(13) -0.0034(10) 0.0005(10) -0.0004(10)
C8 0.0688(18) 0.0311(12) 0.0375(14) -0.0051(12) -0.0087(14) -0.0002(12)
C9 0.0491(15) 0.0281(12) 0.0482(16) -0.0008(11) -0.0143(13) -0.0014(11)
C10 0.0403(13) 0.0377(13) 0.0488(16) -0.0013(12) -0.0033(12) 0.0010(11)
C11 0.0436(13) 0.0316(12) 0.0385(14) -0.0034(11) -0.0010(11) 0.0023(10)
C12 0.0400(13) 0.0239(11) 0.0303(12) -0.0023(9) 0.0018(10) 0.0012(9)
C13 0.0393(13) 0.0281(11) 0.0397(14) 0.0026(10) -0.0032(10) -0.0010(10)
C14 0.0500(15) 0.0248(11) 0.0374(13) 0.0060(10) 0.0003(11) 0.0039(10)
C15 0.0573(16) 0.0294(12) 0.0432(15) 0.0009(11) -0.0008(13) 0.0008(11)
C16 0.079(2) 0.0322(14) 0.0524(18) -0.0035(13) 0.0013(17) 0.0020(14)
C17 0.090(2) 0.0342(15) 0.055(2) 0.0023(14) 0.0131(18) 0.0171(16)
C18 0.0582(17) 0.0404(15) 0.063(2) 0.0164(14) 0.0111(16) 0.0172(13)
C19 0.0482(15) 0.0347(13) 0.0471(16) 0.0108(11) 0.0015(12) 0.0067(11)
C20 0.0565(16) 0.0487(14) 0.0710(18) -0.0082(13) -0.010(2) -0.0080(17)
C21 0.126(4) 0.047(2) 0.112(4) -0.014(2) 0.032(3) 0.029(2)
C22 0.0470(16) 0.0500(18) 0.078(3) 0.0099(17) -0.0092(16) 0.0003(14)
C23 0.0444(13) 0.0304(12) 0.0322(12) -0.0034(10) 0.0002(11) -0.0014(10)
C24 0.0457(16) 0.0451(16) 0.090(3) -0.0095(17) 0.0160(16) -0.0030(12)
C25 0.0519(17) 0.0622(19) 0.130(3) -0.003(2) -0.018(3) -0.001(2)
C26 0.065(2) 0.077(3) 0.132(4) -0.021(3) 0.046(2) -0.0223(19)
C27 0.0544(18) 0.058(2) 0.134(4) -0.035(2) 0.015(2) 0.0081(16)
C28 0.0499(16) 0.0385(14) 0.0561(18) -0.0101(13) 0.0169(14) -0.0120(12)
C29 0.069(2) 0.0544(18) 0.061(2) -0.0106(16) 0.0092(17) -0.0124(16)
C30 0.081(3) 0.084(2) 0.068(2) -0.032(2) 0.022(2) -0.033(2)
C31 0.061(2) 0.061(2) 0.117(4) -0.048(2) 0.042(2) -0.0221(18)
C32 0.0483(17) 0.0482(18) 0.126(4) -0.034(2) 0.022(2) -0.0077(15)
C33 0.0468(14) 0.0382(14) 0.089(2) -0.015(2) 0.0111(14) -0.0037(15)
C34 0.048(4) 0.030(3) 0.041(3) 0.003(2) 0.015(2) 0.006(3)
C35 0.074(4) 0.032(3) 0.047(4) 0.005(2) 0.013(3) 0.000(3)
C36 0.107(6) 0.041(4) 0.040(3) 0.012(3) 0.012(4) 0.012(4)
C37 0.091(5) 0.049(4) 0.031(3) 0.001(2) 0.000(3) 0.024(3)
C38 0.066(4) 0.039(3) 0.036(3) -0.003(2) 0.001(3) 0.009(3)
C39 0.056(4) 0.033(3) 0.031(3) 0.004(2) 0.008(3) 0.005(3)
C34A 0.069(8) 0.038(5) 0.056(6) -0.003(4) 0.010(5) 0.004(5)
C39A 0.073(8) 0.052(7) 0.046(6) 0.000(5) -0.003(5) 0.013(5)
C38A 0.107(11) 0.067(8) 0.054(7) -0.012(6) -0.019(7) -0.001(7)
C37A 0.20(2) 0.099(11) 0.050(7) 0.001(7) -0.042(11) -0.021(13)
C36A 0.24(3) 0.075(8) 0.067(8) 0.005(6) -0.031(12) -0.020(12)
C35A 0.180(17) 0.048(5) 0.048(6) 0.006(4) -0.020(8) -0.024(8)

loop_
_atom_type_symbol
_atom_type_description
_atom_type_scat_dispersion_real
_atom_type_scat_dispersion_imag
_atom_type_scat_source
C C 0.0033 0.0016 'International Tables Vol C Tables 4.2.6.8 and 6.1.1.4'
H H 0.0000 0.0000 'International Tables Vol C Tables 4.2.6.8 and 6.1.1.4'
I I -0.4742 1.8119 'International Tables Vol C Tables 4.2.6.8 and 6.1.1.4'
N N 0.0061 0.0033 'International Tables Vol C Tables 4.2.6.8 and 6.1.1.4'
O O 0.0106 0.0060 'International Tables Vol C Tables 4.2.6.8 and 6.1.1.4'
Si Si 0.0817 0.0704 'International Tables Vol C Tables 4.2.6.8 and 6.1.1.4'

loop_
_geom_angle_atom_site_label_1
_geom_angle_atom_site_label_2
_geom_angle_atom_site_label_3
_geom_angle
_geom_angle_site_symmetry_1
_geom_angle_site_symmetry_3
_geom_angle_publ_flag
O3 Si1 C24 106.72(13) . . ?
O3 Si1 C28 109.30(11) . . ?
O3 Si1 C34 102.2(3) . . ?
O3 Si1 C34A 113.9(4) . . ?
C24 Si1 C34 111.5(3) . . ?
C28 Si1 C24 115.88(15) . . ?
C28 Si1 C34 110.3(3) . . ?
C34A Si1 C24 102.0(5) . . ?
C34A Si1 C28 109.0(4) . . ?
C2 O1 C5 118.64(17) . . ?
C23 O3 Si1 128.84(15) . . ?
C12 N1 H1 118.9 . . ?
C13 N1 H1 118.9 . . ?
C13 N1 C12 122.2(2) . . ?
O4 N2 C9 117.3(3) . . ?
O5 N2 O4 123.9(3) . . ?
O5 N2 C9 118.8(3) . . ?
C2 C1 I1 119.69(13) 2_665 . ?
C2 C1 I1 119.69(13) . . ?
C2 C1 C2 120.6(3) . 2_665 ?
O1 C2 C1 116.09(18) . . ?
O1 C2 C3 124.19(18) . . ?
C3 C2 C1 119.72(19) . . ?
C2 C3 H3 120.4 . . ?
C4 C3 C2 119.1(2) . . ?
C4 C3 H3 120.4 . . ?
C3 C4 C3 121.7(3) . 2_665 ?
C3 C4 H4 119.2 2_665 . ?
C3 C4 H4 119.2 . . ?
O1 C5 H5 108.9 . . ?
O1 C5 C6 112.17(19) . . ?
O1 C5 C12 104.25(18) . . ?
C6 C5 H5 108.9 . . ?
C6 C5 C12 113.64(19) . . ?
C12 C5 H5 108.9 . . ?
C7 C6 C5 118.5(2) . . ?
C11 C6 C5 122.1(2) . . ?
C11 C6 C7 119.3(2) . . ?
C6 C7 H7 119.7 . . ?
C8 C7 C6 120.5(3) . . ?
C8 C7 H7 119.7 . . ?
C7 C8 H8 120.7 . . ?
C9 C8 C7 118.6(3) . . ?
C9 C8 H8 120.7 . . ?
C8 C9 N2 118.2(3) . . ?
C8 C9 C10 122.8(3) . . ?
C10 C9 N2 119.0(3) . . ?
C9 C10 H10 121.0 . . ?
C9 C10 C11 118.0(3) . . ?
C11 C10 H10 121.0 . . ?
C6 C11 H11 119.6 . . ?
C10 C11 C6 120.8(3) . . ?
C10 C11 H11 119.6 . . ?
N1 C12 C5 110.28(19) . . ?
N1 C12 H12 108.8 . . ?
N1 C12 C23 109.65(19) . . ?
C5 C12 H12 108.8 . . ?
C23 C12 C5 110.37(19) . . ?
C23 C12 H12 108.8 . . ?
O2 C13 N1 123.5(2) . . ?
O2 C13 C14 123.2(2) . . ?
N1 C13 C14 113.3(2) . . ?
C15 C14 C13 120.1(2) . . ?
C19 C14 C13 118.8(2) . . ?
C19 C14 C15 121.1(2) . . ?
C14 C15 C20 120.9(2) . . ?
C16 C15 C14 118.2(3) . . ?
C16 C15 C20 121.0(3) . . ?
C15 C16 H16 119.1 . . ?
C17 C16 C15 121.9(3) . . ?
C17 C16 H16 119.1 . . ?
C16 C17 C21 121.0(4) . . ?
C18 C17 C16 119.0(3) . . ?
C18 C17 C21 119.9(4) . . ?
C17 C18 H18 119.4 . . ?
C17 C18 C19 121.3(3) . . ?
C19 C18 H18 119.4 . . ?
C14 C19 C22 120.7(3) . . ?
C18 C19 C14 118.6(3) . . ?
C18 C19 C22 120.6(3) . . ?
C15 C20 H20A 109.5 . . ?
C15 C20 H20B 109.5 . . ?
C15 C20 H20C 109.5 . . ?
H20A C20 H20B 109.5 . . ?
H20A C20 H20C 109.5 . . ?
H20B C20 H20C 109.5 . . ?
C17 C21 H21A 109.5 . . ?
C17 C21 H21B 109.5 . . ?
C17 C21 H21C 109.5 . . ?
H21A C21 H21B 109.5 . . ?
H21A C21 H21C 109.5 . . ?
H21B C21 H21C 109.5 . . ?
C19 C22 H22A 109.5 . . ?
C19 C22 H22B 109.5 . . ?
C19 C22 H22C 109.5 . . ?
H22A C22 H22B 109.5 . . ?
H22A C22 H22C 109.5 . . ?
H22B C22 H22C 109.5 . . ?
O3 C23 C12 108.6(2) . . ?
O3 C23 H23A 110.0 . . ?
O3 C23 H23B 110.0 . . ?
C12 C23 H23A 110.0 . . ?
C12 C23 H23B 110.0 . . ?
H23A C23 H23B 108.4 . . ?
C25 C24 Si1 111.5(3) . . ?
C25 C24 C26 110.6(3) . . ?
C25 C24 C27 108.3(3) . . ?
C26 C24 Si1 110.2(2) . . ?
C26 C24 C27 108.7(3) . . ?
C27 C24 Si1 107.5(2) . . ?
C24 C25 H25A 109.5 . . ?
C24 C25 H25B 109.5 . . ?
C24 C25 H25C 109.5 . . ?
H25A C25 H25B 109.5 . . ?
H25A C25 H25C 109.5 . . ?
H25B C25 H25C 109.5 . . ?
C24 C26 H26A 109.5 . . ?
C24 C26 H26B 109.5 . . ?
C24 C26 H26C 109.5 . . ?
H26A C26 H26B 109.5 . . ?
H26A C26 H26C 109.5 . . ?
H26B C26 H26C 109.5 . . ?
C24 C27 H27A 109.5 . . ?
C24 C27 H27B 109.5 . . ?
C24 C27 H27C 109.5 . . ?
H27A C27 H27B 109.5 . . ?
H27A C27 H27C 109.5 . . ?
H27B C27 H27C 109.5 . . ?
C29 C28 Si1 122.4(3) . . ?
C29 C28 C33 116.8(3) . . ?
C33 C28 Si1 120.6(2) . . ?
C28 C29 H29 119.4 . . ?
C28 C29 C30 121.2(4) . . ?
C30 C29 H29 119.4 . . ?
C29 C30 H30 119.6 . . ?
C31 C30 C29 120.7(4) . . ?
C31 C30 H30 119.6 . . ?
C30 C31 H31 120.3 . . ?
C32 C31 C30 119.4(3) . . ?
C32 C31 H31 120.3 . . ?
C31 C32 H32 120.0 . . ?
C31 C32 C33 120.1(4) . . ?
C33 C32 H32 120.0 . . ?
C28 C33 C32 121.7(3) . . ?
C28 C33 H33 119.1 . . ?
C32 C33 H33 119.1 . . ?
C35 C34 Si1 124.4(6) . . ?
C35 C34 C39 115.2(6) . . ?
C39 C34 Si1 120.2(5) . . ?
C34 C35 H35 118.7 . . ?
C36 C35 C34 122.7(6) . . ?
C36 C35 H35 118.7 . . ?
C35 C36 H36 120.0 . . ?
C37 C36 C35 120.1(6) . . ?
C37 C36 H36 120.0 . . ?
C36 C37 H37 119.9 . . ?
C36 C37 C38 120.1(6) . . ?
C38 C37 H37 119.9 . . ?
C37 C38 H38 120.5 . . ?
C37 C38 C39 119.0(6) . . ?
C39 C38 H38 120.5 . . ?
C34 C39 H39 118.6 . . ?
C38 C39 C34 122.7(6) . . ?
C38 C39 H39 118.6 . . ?
C39A C34A Si1 118.9(5) . . ?
C39A C34A C35A 120.0 . . ?
C35A C34A Si1 121.1(5) . . ?
C34A C39A H39A 120.0 . . ?
C38A C39A C34A 120.0 . . ?
C38A C39A H39A 120.0 . . ?
C39A C38A H38A 120.0 . . ?
C39A C38A C37A 120.0 . . ?
C37A C38A H38A 120.0 . . ?
C38A C37A H37A 120.0 . . ?
C36A C37A C38A 120.0 . . ?
C36A C37A H37A 120.0 . . ?
C37A C36A H36A 120.0 . . ?
C37A C36A C35A 120.0 . . ?
C35A C36A H36A 120.0 . . ?
C34A C35A H35A 120.0 . . ?
C36A C35A C34A 120.0 . . ?
C36A C35A H35A 120.0 . . ?

loop_
_geom_bond_atom_site_label_1
_geom_bond_atom_site_label_2
_geom_bond_distance
_geom_bond_site_symmetry_2
_geom_bond_publ_flag
I1 C1 2.085(3) . ?
Si1 O3 1.6460(19) . ?
Si1 C24 1.884(3) . ?
Si1 C28 1.880(3) . ?
Si1 C34 1.937(8) . ?
Si1 C34A 1.787(6) . ?
O1 C2 1.374(2) . ?
O1 C5 1.446(3) . ?
O2 C13 1.216(4) . ?
O3 C23 1.422(3) . ?
O4 N2 1.234(4) . ?
O5 N2 1.212(4) . ?
N1 H1 0.8800 . ?
N1 C12 1.456(3) . ?
N1 C13 1.350(3) . ?
N2 C9 1.470(4) . ?
C1 C2 1.393(2) 2_665 ?
C1 C2 1.392(2) . ?
C2 C3 1.392(3) . ?
C3 H3 0.9500 . ?
C3 C4 1.386(3) . ?
C4 H4 0.9500 . ?
C5 H5 1.0000 . ?
C5 C6 1.509(3) . ?
C5 C12 1.535(3) . ?
C6 C7 1.397(4) . ?
C6 C11 1.389(4) . ?
C7 H7 0.9500 . ?
C7 C8 1.384(4) . ?
C8 H8 0.9500 . ?
C8 C9 1.369(4) . ?
C9 C10 1.385(4) . ?
C10 H10 0.9500 . ?
C10 C11 1.387(4) . ?
C11 H11 0.9500 . ?
C12 H12 1.0000 . ?
C12 C23 1.524(3) . ?
C13 C14 1.511(3) . ?
C14 C15 1.398(4) . ?
C14 C19 1.396(4) . ?
C15 C16 1.389(4) . ?
C15 C20 1.496(5) . ?
C16 H16 0.9500 . ?
C16 C17 1.382(5) . ?
C17 C18 1.380(5) . ?
C17 C21 1.524(5) . ?
C18 H18 0.9500 . ?
C18 C19 1.393(4) . ?
C19 C22 1.510(4) . ?
C20 H20A 0.9800 . ?
C20 H20B 0.9800 . ?
C20 H20C 0.9800 . ?
C21 H21A 0.9800 . ?
C21 H21B 0.9800 . ?
C21 H21C 0.9800 . ?
C22 H22A 0.9800 . ?
C22 H22B 0.9800 . ?
C22 H22C 0.9800 . ?
C23 H23A 0.9900 . ?
C23 H23B 0.9900 . ?
C24 C25 1.521(6) . ?
C24 C26 1.534(5) . ?
C24 C27 1.538(5) . ?
C25 H25A 0.9800 . ?
C25 H25B 0.9800 . ?
C25 H25C 0.9800 . ?
C26 H26A 0.9800 . ?
C26 H26B 0.9800 . ?
C26 H26C 0.9800 . ?
C27 H27A 0.9800 . ?
C27 H27B 0.9800 . ?
C27 H27C 0.9800 . ?
C28 C29 1.384(5) . ?
C28 C33 1.388(5) . ?
C29 H29 0.9500 . ?
C29 C30 1.390(5) . ?
C30 H30 0.9500 . ?
C30 C31 1.364(6) . ?
C31 H31 0.9500 . ?
C31 C32 1.363(6) . ?
C32 H32 0.9500 . ?
C32 C33 1.390(4) . ?
C33 H33 0.9500 . ?
C34 C35 1.403(8) . ?
C34 C39 1.406(9) . ?
C35 H35 0.9500 . ?
C35 C36 1.382(9) . ?
C36 H36 0.9500 . ?
C36 C37 1.374(9) . ?
C37 H37 0.9500 . ?
C37 C38 1.383(8) . ?
C38 H38 0.9500 . ?
C38 C39 1.398(8) . ?
C39 H39 0.9500 . ?
C34A C39A 1.3900 . ?
C34A C35A 1.3900 . ?
C39A H39A 0.9500 . ?
C39A C38A 1.3900 . ?
C38A H38A 0.9500 . ?
C38A C37A 1.3900 . ?
C37A H37A 0.9500 . ?
C37A C36A 1.3900 . ?
C36A H36A 0.9500 . ?
C36A C35A 1.3900 . ?
C35A H35A 0.9500 . ?

loop_
_geom_torsion_atom_site_label_1
_geom_torsion_atom_site_label_2
_geom_torsion_atom_site_label_3
_geom_torsion_atom_site_label_4
_geom_torsion
_geom_torsion_site_symmetry_1
_geom_torsion_site_symmetry_2
_geom_torsion_site_symmetry_3
_geom_torsion_site_symmetry_4
_geom_torsion_publ_flag
I1 C1 C2 O1 0.3(3) . . . . ?
I1 C1 C2 C3 179.4(2) . . . . ?
Si1 O3 C23 C12 136.17(18) . . . . ?
Si1 C28 C29 C30 -177.0(2) . . . . ?
Si1 C28 C33 C32 177.3(2) . . . . ?
Si1 C34 C35 C36 178.0(6) . . . . ?
Si1 C34 C39 C38 -178.0(7) . . . . ?
Si1 C34A C39A C38A 179.7(10) . . . . ?
Si1 C34A C35A C36A -179.7(10) . . . . ?
O1 C2 C3 C4 -179.8(2) . . . . ?
O1 C5 C6 C7 137.0(2) . . . . ?
O1 C5 C6 C11 -44.6(3) . . . . ?
O1 C5 C12 N1 168.73(18) . . . . ?
O1 C5 C12 C23 -70.0(2) . . . . ?
O2 C13 C14 C15 90.9(3) . . . . ?
O2 C13 C14 C19 -91.2(3) . . . . ?
O3 Si1 C24 C25 -52.8(3) . . . . ?
O3 Si1 C24 C26 -176.0(3) . . . . ?
O3 Si1 C24 C27 65.6(3) . . . . ?
O3 Si1 C28 C29 77.1(3) . . . . ?
O3 Si1 C28 C33 -99.0(2) . . . . ?
O3 Si1 C34A C39A -13.3(8) . . . . ?
O3 Si1 C34A C35A 166.3(6) . . . . ?
O4 N2 C9 C8 -0.9(4) . . . . ?
O4 N2 C9 C10 179.9(3) . . . . ?
O5 N2 C9 C8 179.4(3) . . . . ?
O5 N2 C9 C10 0.2(4) . . . . ?
N1 C12 C23 O3 55.1(3) . . . . ?
N1 C13 C14 C15 -90.3(3) . . . . ?
N1 C13 C14 C19 87.6(3) . . . . ?
N2 C9 C10 C11 -179.3(2) . . . . ?
C1 C2 C3 C4 1.1(5) . . . . ?
C2 O1 C5 C6 -90.7(3) . . . . ?
C2 O1 C5 C12 145.9(2) . . . . ?
C2 C1 C2 O1 -179.7(3) 2_665 . . . ?
C2 C1 C2 C3 -0.6(2) 2_665 . . . ?
C2 C3 C4 C3 -0.6(2) . . . 2_665 ?
C5 O1 C2 C1 -167.25(18) . . . . ?
C5 O1 C2 C3 13.7(4) . . . . ?
C5 C6 C7 C8 178.6(2) . . . . ?
C5 C6 C11 C10 -178.7(2) . . . . ?
C5 C12 C23 O3 -66.6(2) . . . . ?
C6 C5 C12 N1 46.3(3) . . . . ?
C6 C5 C12 C23 167.6(2) . . . . ?
C6 C7 C8 C9 0.8(4) . . . . ?
C7 C6 C11 C10 -0.3(4) . . . . ?
C7 C8 C9 N2 179.1(2) . . . . ?
C7 C8 C9 C10 -1.7(4) . . . . ?
C8 C9 C10 C11 1.6(4) . . . . ?
C9 C10 C11 C6 -0.5(4) . . . . ?
C11 C6 C7 C8 0.1(4) . . . . ?
C12 N1 C13 O2 11.4(4) . . . . ?
C12 N1 C13 C14 -167.3(2) . . . . ?
C12 C5 C6 C7 -105.1(3) . . . . ?
C12 C5 C6 C11 73.3(3) . . . . ?
C13 N1 C12 C5 -148.2(2) . . . . ?
C13 N1 C12 C23 90.1(3) . . . . ?
C13 C14 C15 C16 177.2(2) . . . . ?
C13 C14 C15 C20 -1.3(4) . . . . ?
C13 C14 C19 C18 -178.1(2) . . . . ?
C13 C14 C19 C22 -0.9(4) . . . . ?
C14 C15 C16 C17 0.4(5) . . . . ?
C15 C14 C19 C18 -0.2(4) . . . . ?
C15 C14 C19 C22 177.0(3) . . . . ?
C15 C16 C17 C18 0.9(5) . . . . ?
C15 C16 C17 C21 -177.8(3) . . . . ?
C16 C17 C18 C19 -1.8(5) . . . . ?
C17 C18 C19 C14 1.5(4) . . . . ?
C17 C18 C19 C22 -175.7(3) . . . . ?
C19 C14 C15 C16 -0.7(4) . . . . ?
C19 C14 C15 C20 -179.1(3) . . . . ?
C20 C15 C16 C17 178.8(3) . . . . ?
C21 C17 C18 C19 176.9(3) . . . . ?
C24 Si1 O3 C23 125.0(2) . . . . ?
C24 Si1 C28 C29 -43.5(3) . . . . ?
C24 Si1 C28 C33 140.4(3) . . . . ?
C24 Si1 C34A C39A 101.3(7) . . . . ?
C24 Si1 C34A C35A -79.1(8) . . . . ?
C28 Si1 O3 C23 -1.0(3) . . . . ?
C28 Si1 C24 C25 69.1(3) . . . . ?
C28 Si1 C24 C26 -54.1(3) . . . . ?
C28 Si1 C24 C27 -172.4(3) . . . . ?
C28 Si1 C34A C39A -135.7(5) . . . . ?
C28 Si1 C34A C35A 44.0(8) . . . . ?
C28 C29 C30 C31 0.5(5) . . . . ?
C29 C28 C33 C32 1.0(4) . . . . ?
C29 C30 C31 C32 -0.5(5) . . . . ?
C30 C31 C32 C33 0.8(5) . . . . ?
C31 C32 C33 C28 -1.1(5) . . . . ?
C33 C28 C29 C30 -0.7(4) . . . . ?
C34 Si1 O3 C23 -117.8(3) . . . . ?
C34 Si1 C24 C25 -163.6(3) . . . . ?
C34 Si1 C24 C26 73.1(4) . . . . ?
C34 Si1 C24 C27 -45.2(4) . . . . ?
C34 Si1 C28 C29 -171.4(4) . . . . ?
C34 Si1 C28 C33 12.5(4) . . . . ?
C34 C35 C36 C37 -1.9(10) . . . . ?
C35 C34 C39 C38 -3.6(10) . . . . ?
C35 C36 C37 C38 -0.6(9) . . . . ?
C36 C37 C38 C39 0.9(9) . . . . ?
C37 C38 C39 C34 1.4(10) . . . . ?
C39 C34 C35 C36 3.8(10) . . . . ?
C34A Si1 O3 C23 -123.2(5) . . . . ?
C34A Si1 C24 C25 -172.6(4) . . . . ?
C34A Si1 C24 C26 64.2(5) . . . . ?
C34A Si1 C24 C27 -54.2(5) . . . . ?
C34A Si1 C28 C29 -157.8(6) . . . . ?
C34A Si1 C28 C33 26.1(6) . . . . ?
C34A C39A C38A C37A 0.0 . . . . ?
C39A C34A C35A C36A 0.0 . . . . ?
C39A C38A C37A C36A 0.0 . . . . ?
C38A C37A C36A C35A 0.0 . . . . ?
C37A C36A C35A C34A 0.0 . . . . ?
C35A C34A C39A C38A 0.0 . . . . ?
